data_4332723
loop_
_publ_author_name
'El-Kadri, Oussama M.'
'Heeg, Mary Jane'
'Winter, Charles H.'

_publ_section_title
;
 Synthesis, Structure, and Properties of a Dimeric Chromium(II) Pyrazolato
 Complex with a Long Chromium&#x2212;Chromium Distance. Maintenance of a
 Dimeric Structure in Solution and Interconversion between Dimeric and
 Monomeric Structures
;
_journal_issue 14
_journal_name_full 'Inorganic Chemistry'
_journal_page_first 5278
_journal_page_last 5280
_journal_paper_doi 10.1021/ic060749w
_journal_volume 45
_journal_year 2006
_chemical_formula_sum 'C44 H76 Cr2 N8'
_chemical_formula_weight 821.13
_chemical_name_systematic
; 
 ? 
;
_space_group_IT_number 13
_symmetry_cell_setting monoclinic
_symmetry_space_group_name_Hall '-P 2yc'
_symmetry_space_group_name_H-M 'P 1 2/c 1'
_atom_sites_solution_hydrogens geom
_atom_sites_solution_primary direct
_atom_sites_solution_secondary difmap
_audit_creation_method SHELXL-97
_cell_angle_alpha 90.00
_cell_angle_beta 107.4830(10)
_cell_angle_gamma 90.00
_cell_formula_units_Z 4
_cell_length_a 22.0245(5)
_cell_length_b 11.5535(2)
_cell_length_c 20.0968(4)
_cell_measurement_reflns_used 7961
_cell_measurement_temperature 100(2)
_cell_measurement_theta_max 23.3
_cell_measurement_theta_min 2.15
_cell_volume 4877.61(17)
_computing_cell_refinement 'Bruker APEX2'
_computing_data_collection 'Bruker APEX2'
_computing_data_reduction 'Bruker APEX2'
_computing_molecular_graphics SHELXTL-Plus
_computing_publication_material SHELXL-97
_computing_structure_refinement 'SHELXL-97 (Sheldrick, 1997)'
_computing_structure_solution 'SHELXS-97 (Sheldrick, 1997)'
_diffrn_ambient_temperature 100(2)
_diffrn_measured_fraction_theta_full 0.991
_diffrn_measured_fraction_theta_max 0.984
_diffrn_measurement_device_type 'Bruker APEX2 kappa'
_diffrn_measurement_method 'Bruker APEX2'
_diffrn_radiation_monochromator graphite
_diffrn_radiation_source 'fine-focus sealed tube'
_diffrn_radiation_type MoK\a
_diffrn_radiation_wavelength 0.71073
_diffrn_reflns_av_R_equivalents 0.0792
_diffrn_reflns_av_sigmaI/netI 0.0662
_diffrn_reflns_limit_h_max 28
_diffrn_reflns_limit_h_min -29
_diffrn_reflns_limit_k_max 15
_diffrn_reflns_limit_k_min 0
_diffrn_reflns_limit_l_max 26
_diffrn_reflns_limit_l_min 0
_diffrn_reflns_number 87097
_diffrn_reflns_theta_full 28.30
_diffrn_reflns_theta_max 28.39
_diffrn_reflns_theta_min 1.76
_exptl_absorpt_coefficient_mu 0.481
_exptl_absorpt_correction_T_max 0.9717
_exptl_absorpt_correction_T_min 0.9057
_exptl_absorpt_correction_type multi-scan
_exptl_crystal_colour plum
_exptl_crystal_density_diffrn 1.118
_exptl_crystal_density_method 'not measured'
_exptl_crystal_description plate
_exptl_crystal_F_000 1776
_exptl_crystal_size_max 0.21
_exptl_crystal_size_mid 0.16
_exptl_crystal_size_min 0.06
_refine_diff_density_max 1.389
_refine_diff_density_min -0.618
_refine_diff_density_rms 0.074
_refine_ls_extinction_method none
_refine_ls_goodness_of_fit_ref 1.087
_refine_ls_hydrogen_treatment mixed
_refine_ls_matrix_type full
_refine_ls_number_parameters 791
_refine_ls_number_reflns 12049
_refine_ls_number_restraints 0
_refine_ls_restrained_S_all 1.087
_refine_ls_R_factor_all 0.0830
_refine_ls_R_factor_gt 0.0492
_refine_ls_shift/su_max 0.001
_refine_ls_shift/su_mean 0.000
_refine_ls_structure_factor_coef Fsqd
_refine_ls_weighting_details 'calc w=1/[\s^2^(Fo^2^)+(0.0618P)^2^+1.5651P] where P=(Fo^2^+2Fc^2^)/3'
_refine_ls_weighting_scheme calc
_refine_ls_wR_factor_gt 0.1216
_refine_ls_wR_factor_ref 0.1334
_reflns_number_gt 8283
_reflns_number_total 12049
_reflns_threshold_expression >2sigma(I)
_cod_data_source_file ic060749wsup2.cif
_cod_data_source_block ocro(2)
_cod_depositor_comments
;
The following automatic conversions were performed:

'_exptl_absorpt_correction_type' value 'Multi-scan' changed to
'multi-scan' according to
/home/saulius/struct/CIF-dictionaries/cif_core.dic dictionary named
'cif_core.dic' version 2.4.2 from 2011-04-26.

Automatic conversion script
Id: cif_fix_values 1891 2012-01-12 08:04:46Z andrius 
;
_cod_original_cell_volume 4877.60(17)
_cod_original_sg_symbol_H-M P2/c
_cod_database_code 4332723

loop_
_symmetry_equiv_pos_as_xyz
'x, y, z'
'-x, y, -z+1/2'
'-x, -y, -z'
'x, -y, z-1/2'

loop_
_atom_site_label
_atom_site_type_symbol
_atom_site_fract_x
_atom_site_fract_y
_atom_site_fract_z
_atom_site_U_iso_or_equiv
_atom_site_adp_type
_atom_site_occupancy
_atom_site_symmetry_multiplicity
_atom_site_calc_flag
Cr1 Cr 0.478171(16) 0.35764(3) 0.805258(18) 0.01634(10) Uani 1 1 d
N1 N 0.54981(8) 0.23913(16) 0.81996(9) 0.0163(4) Uani 1 1 d
N2 N 0.58273(8) 0.26473(16) 0.77322(9) 0.0170(4) Uani 1 1 d
C1 C 0.58168(10) 0.15643(18) 0.86373(11) 0.0163(4) Uani 1 1 d
C2 C 0.63613(11) 0.1278(2) 0.84583(12) 0.0194(5) Uani 1 1 d
C3 C 0.63554(10) 0.1971(2) 0.78886(11) 0.0170(4) Uani 1 1 d
C4 C 0.55358(11) 0.1019(2) 0.91635(11) 0.0178(5) Uani 1 1 d
C5 C 0.50169(14) 0.0172(2) 0.87667(14) 0.0301(6) Uani 1 1 d
C6 C 0.52467(14) 0.1923(2) 0.95290(14) 0.0261(5) Uani 1 1 d
C7 C 0.60552(13) 0.0356(3) 0.97137(15) 0.0314(6) Uani 1 1 d
C8 C 0.68526(10) 0.2061(2) 0.75090(12) 0.0205(5) Uani 1 1 d
C9 C 0.65906(13) 0.2663(3) 0.68023(13) 0.0279(6) Uani 1 1 d
C10 C 0.74214(12) 0.2744(3) 0.79695(15) 0.0303(6) Uani 1 1 d
C11 C 0.70689(14) 0.0838(2) 0.73872(17) 0.0327(6) Uani 1 1 d
N3 N 0.45297(9) 0.51980(17) 0.82428(9) 0.0191(4) Uani 1 1 d
N4 N 0.51357(9) 0.49045(17) 0.86712(10) 0.0194(4) Uani 1 1 d
C12 C 0.44253(11) 0.6316(2) 0.83525(11) 0.0192(5) Uani 1 1 d
C13 C 0.49635(11) 0.6754(2) 0.88592(12) 0.0199(5) Uani 1 1 d
C14 C 0.53987(11) 0.5841(2) 0.90433(11) 0.0193(5) Uani 1 1 d
C15 C 0.38136(11) 0.6934(2) 0.79519(12) 0.0219(5) Uani 1 1 d
C16 C 0.39646(15) 0.7691(3) 0.73926(15) 0.0349(6) Uani 1 1 d
C17 C 0.35883(14) 0.7697(3) 0.84515(15) 0.0310(6) Uani 1 1 d
C18 C 0.32969(13) 0.6052(3) 0.76157(17) 0.0361(7) Uani 1 1 d
C19 C 0.60503(10) 0.5773(2) 0.95846(11) 0.0189(5) Uani 1 1 d
C20 C 0.64847(13) 0.4964(3) 0.93344(15) 0.0341(6) Uani 1 1 d
C21 C 0.63425(14) 0.6986(3) 0.97204(16) 0.0336(6) Uani 1 1 d
C22 C 0.59612(13) 0.5307(3) 1.02639(13) 0.0291(6) Uani 1 1 d
Cr2 Cr 0.021609(15) 0.75109(3) 0.821936(17) 0.01425(9) Uani 1 1 d
N5 N -0.06047(8) 0.65838(16) 0.78588(9) 0.0156(4) Uani 1 1 d
N6 N -0.07416(8) 0.63597(16) 0.71509(9) 0.0154(4) Uani 1 1 d
C23 C -0.10022(10) 0.59497(19) 0.81096(11) 0.0162(4) Uani 1 1 d
C24 C -0.13949(11) 0.5312(2) 0.75643(12) 0.0198(5) Uani 1 1 d
C25 C -0.12185(10) 0.55794(19) 0.69778(11) 0.0160(4) Uani 1 1 d
C26 C -0.09898(10) 0.5955(2) 0.88693(11) 0.0192(5) Uani 1 1 d
C27 C -0.09191(14) 0.4696(2) 0.91325(14) 0.0272(6) Uani 1 1 d
C28 C -0.04360(12) 0.6667(2) 0.93252(12) 0.0233(5) Uani 1 1 d
C29 C -0.16162(13) 0.6454(3) 0.89248(14) 0.0273(6) Uani 1 1 d
C30 C -0.14424(11) 0.5046(2) 0.62564(11) 0.0188(5) Uani 1 1 d
C31 C -0.09021(13) 0.4294(2) 0.61574(14) 0.0273(6) Uani 1 1 d
C32 C -0.16251(14) 0.5978(2) 0.56889(13) 0.0246(5) Uani 1 1 d
C33 C -0.20244(13) 0.4280(3) 0.61905(14) 0.0283(6) Uani 1 1 d
N7 N 0.07397(8) 0.88760(16) 0.87028(10) 0.0180(4) Uani 1 1 d
N8 N 0.00946(8) 0.91060(16) 0.85564(10) 0.0182(4) Uani 1 1 d
C34 C 0.10656(10) 0.98201(19) 0.89903(11) 0.0184(5) Uani 1 1 d
C35 C 0.06307(11) 1.0672(2) 0.90329(13) 0.0227(5) Uani 1 1 d
C36 C 0.00254(11) 1.0192(2) 0.87517(12) 0.0199(5) Uani 1 1 d
C37 C 0.17855(11) 0.9821(2) 0.92342(13) 0.0236(5) Uani 1 1 d
C38 C 0.20391(12) 0.9150(2) 0.87195(14) 0.0254(5) Uani 1 1 d
C39 C 0.20152(13) 0.9235(3) 0.99534(14) 0.0340(7) Uani 1 1 d
C40 C 0.20298(14) 1.1068(3) 0.9284(2) 0.0425(8) Uani 1 1 d
C41 C -0.06258(11) 1.0739(2) 0.86175(13) 0.0239(5) Uani 1 1 d
C42 C -0.07623(17) 1.1463(4) 0.79524(18) 0.0476(9) Uani 1 1 d
C43 C -0.06325(14) 1.1505(3) 0.92357(16) 0.0333(6) Uani 1 1 d
C44 C -0.11371(13) 0.9808(3) 0.8530(2) 0.0393(8) Uani 1 1 d
H2 H 0.6660(11) 0.077(2) 0.8649(12) 0.014(6) Uiso 1 1 d
H5A H 0.4834(13) -0.022(2) 0.9092(15) 0.038(8) Uiso 1 1 d
H5B H 0.5205(13) -0.042(2) 0.8558(15) 0.034(8) Uiso 1 1 d
H5C H 0.4632(15) 0.064(3) 0.8341(17) 0.056(10) Uiso 1 1 d
H6A H 0.5055(13) 0.153(2) 0.9825(14) 0.032(7) Uiso 1 1 d
H6B H 0.4944(13) 0.234(2) 0.9222(15) 0.028(7) Uiso 1 1 d
H6C H 0.5569(15) 0.245(3) 0.9754(16) 0.043(9) Uiso 1 1 d
H7A H 0.6387(13) 0.090(2) 0.9952(14) 0.029(7) Uiso 1 1 d
H7B H 0.5867(12) 0.000(2) 1.0058(14) 0.026(7) Uiso 1 1 d
H7C H 0.6256(15) -0.025(3) 0.9496(16) 0.048(9) Uiso 1 1 d
H9A H 0.6487(13) 0.358(3) 0.6907(14) 0.037(8) Uiso 1 1 d
H9B H 0.6204(13) 0.223(2) 0.6469(14) 0.029(7) Uiso 1 1 d
H9C H 0.6923(13) 0.269(2) 0.6590(14) 0.032(7) Uiso 1 1 d
H10A H 0.7281(14) 0.355(3) 0.8062(15) 0.044(9) Uiso 1 1 d
H10B H 0.7598(13) 0.240(2) 0.8421(15) 0.028(7) Uiso 1 1 d
H10C H 0.7762(12) 0.273(2) 0.7747(13) 0.023(7) Uiso 1 1 d
H11A H 0.7225(13) 0.043(2) 0.7836(15) 0.036(8) Uiso 1 1 d
H11B H 0.6708(12) 0.035(2) 0.7088(13) 0.023(7) Uiso 1 1 d
H11C H 0.7400(14) 0.086(2) 0.7153(15) 0.037(8) Uiso 1 1 d
H13 H 0.5016(13) 0.750(2) 0.9030(15) 0.035(8) Uiso 1 1 d
H16A H 0.4091(12) 0.718(2) 0.7036(14) 0.029(7) Uiso 1 1 d
H16B H 0.3561(14) 0.807(3) 0.7109(15) 0.041(8) Uiso 1 1 d
H16C H 0.4275(14) 0.827(2) 0.7656(15) 0.035(8) Uiso 1 1 d
H17A H 0.3471(14) 0.722(3) 0.8823(16) 0.041(8) Uiso 1 1 d
H17B H 0.3918(14) 0.827(3) 0.8710(15) 0.044(9) Uiso 1 1 d
H17C H 0.3165(15) 0.809(3) 0.8175(16) 0.050(9) Uiso 1 1 d
H18A H 0.2897(19) 0.658(3) 0.735(2) 0.080(12) Uiso 1 1 d
H18B H 0.3451(15) 0.554(3) 0.7301(17) 0.052(9) Uiso 1 1 d
H18C H 0.3197(15) 0.556(3) 0.7967(17) 0.052(10) Uiso 1 1 d
H20A H 0.6914(13) 0.493(2) 0.9719(15) 0.034(7) Uiso 1 1 d
H20B H 0.6291(17) 0.414(3) 0.9230(19) 0.072(11) Uiso 1 1 d
H20C H 0.6589(13) 0.536(2) 0.8937(16) 0.039(8) Uiso 1 1 d
H21A H 0.6772(14) 0.700(2) 1.0072(14) 0.036(8) Uiso 1 1 d
H21B H 0.6423(17) 0.738(3) 0.929(2) 0.069(11) Uiso 1 1 d
H21C H 0.6089(15) 0.754(3) 0.9906(16) 0.048(9) Uiso 1 1 d
H22A H 0.5756(14) 0.459(3) 1.0193(14) 0.036(8) Uiso 1 1 d
H22B H 0.6400(14) 0.526(2) 1.0606(14) 0.036(8) Uiso 1 1 d
H22C H 0.5689(14) 0.582(3) 1.0420(15) 0.041(9) Uiso 1 1 d
H24 H -0.1665(12) 0.489(2) 0.7581(13) 0.022(7) Uiso 1 1 d
H27A H -0.1272(13) 0.423(2) 0.8895(13) 0.024(7) Uiso 1 1 d
H27B H -0.0904(12) 0.465(2) 0.9604(14) 0.025(7) Uiso 1 1 d
H27C H -0.0521(13) 0.432(2) 0.9101(13) 0.029(7) Uiso 1 1 d
H28A H -0.0437(10) 0.6613(19) 0.9801(12) 0.013(6) Uiso 1 1 d
H28B H -0.0434(12) 0.744(2) 0.9219(13) 0.025(7) Uiso 1 1 d
H28C H -0.0048(13) 0.636(2) 0.9321(13) 0.028(7) Uiso 1 1 d
H29A H -0.1618(12) 0.647(2) 0.9404(14) 0.024(7) Uiso 1 1 d
H29B H -0.1688(12) 0.714(2) 0.8763(13) 0.020(7) Uiso 1 1 d
H28C H -0.1928(14) 0.605(2) 0.8693(15) 0.029(8) Uiso 1 1 d
H31A H -0.0999(12) 0.393(2) 0.5749(14) 0.021(7) Uiso 1 1 d
H31B H -0.0516(13) 0.479(2) 0.6173(13) 0.032(7) Uiso 1 1 d
H31C H -0.0804(13) 0.368(3) 0.6493(15) 0.039(8) Uiso 1 1 d
H32A H -0.1768(12) 0.564(2) 0.5202(14) 0.028(7) Uiso 1 1 d
H32B H -0.1296(13) 0.642(2) 0.5698(13) 0.025(7) Uiso 1 1 d
H32C H -0.1946(13) 0.641(2) 0.5751(14) 0.028(7) Uiso 1 1 d
H33A H -0.2343(15) 0.474(3) 0.6283(15) 0.042(9) Uiso 1 1 d
H33B H -0.1899(16) 0.370(3) 0.6536(19) 0.060(11) Uiso 1 1 d
H33C H -0.2142(13) 0.387(2) 0.5714(15) 0.036(8) Uiso 1 1 d
H35 H 0.0714(14) 1.140(3) 0.9212(15) 0.039(8) Uiso 1 1 d
H38A H 0.2475(13) 0.913(2) 0.8897(13) 0.025(7) Uiso 1 1 d
H38B H 0.1913(11) 0.948(2) 0.8284(13) 0.017(6) Uiso 1 1 d
H38C H 0.1878(11) 0.837(2) 0.8664(12) 0.020(6) Uiso 1 1 d
H39A H 0.1876(15) 0.964(3) 1.0289(17) 0.048(9) Uiso 1 1 d
H39B H 0.1808(14) 0.849(3) 0.9892(15) 0.040(8) Uiso 1 1 d
H39C H 0.2460(13) 0.924(2) 1.0120(13) 0.027(7) Uiso 1 1 d
H40A H 0.1904(13) 1.143(2) 0.9650(14) 0.026(7) Uiso 1 1 d
H40B H 0.2495(16) 1.106(3) 0.9418(16) 0.052(9) Uiso 1 1 d
H40C H 0.1850(15) 1.150(3) 0.8836(17) 0.048(9) Uiso 1 1 d
H42A H -0.0473(15) 1.211(3) 0.7979(15) 0.039(9) Uiso 1 1 d
H42B H -0.1162(14) 1.182(3) 0.7859(14) 0.036(8) Uiso 1 1 d
H42C H -0.0750(15) 1.103(3) 0.7565(18) 0.051(10) Uiso 1 1 d
H43A H -0.1031(14) 1.187(2) 0.9130(14) 0.034(8) Uiso 1 1 d
H43B H -0.0316(15) 1.209(3) 0.9278(15) 0.042(8) Uiso 1 1 d
H43C H -0.0531(14) 1.107(3) 0.9675(16) 0.041(8) Uiso 1 1 d
H44A H -0.1122(14) 0.937(3) 0.8154(17) 0.046(9) Uiso 1 1 d
H44B H -0.1079(15) 0.937(3) 0.8938(17) 0.045(10) Uiso 1 1 d
H44C H -0.1562(16) 1.015(3) 0.8442(16) 0.048(9) Uiso 1 1 d

loop_
_atom_site_aniso_label
_atom_site_aniso_U_11
_atom_site_aniso_U_22
_atom_site_aniso_U_33
_atom_site_aniso_U_23
_atom_site_aniso_U_13
_atom_site_aniso_U_12
Cr1 0.01510(18) 0.01585(19) 0.01778(18) -0.00206(14) 0.00449(14) 0.00062(14)
N1 0.0154(9) 0.0180(10) 0.0171(9) 0.0036(7) 0.0074(7) 0.0014(7)
N2 0.0156(9) 0.0184(10) 0.0183(9) 0.0031(7) 0.0069(7) 0.0024(7)
C1 0.0160(11) 0.0156(11) 0.0167(10) 0.0016(8) 0.0040(8) -0.0001(8)
C2 0.0161(11) 0.0193(12) 0.0224(12) 0.0036(9) 0.0051(9) 0.0042(9)
C3 0.0138(10) 0.0174(11) 0.0201(11) 0.0001(9) 0.0053(9) 0.0003(9)
C4 0.0206(11) 0.0169(11) 0.0181(11) 0.0038(9) 0.0090(9) 0.0009(9)
C5 0.0372(16) 0.0267(14) 0.0298(14) 0.0002(11) 0.0153(13) -0.0130(12)
C6 0.0315(14) 0.0257(14) 0.0248(13) 0.0052(11) 0.0140(12) 0.0026(12)
C7 0.0295(15) 0.0364(16) 0.0315(14) 0.0150(13) 0.0143(12) 0.0088(13)
C8 0.0147(11) 0.0247(12) 0.0243(12) 0.0035(10) 0.0092(9) 0.0024(9)
C9 0.0230(13) 0.0396(17) 0.0252(13) 0.0095(11) 0.0133(11) 0.0027(12)
C10 0.0194(13) 0.0359(17) 0.0363(15) 0.0012(12) 0.0096(12) -0.0042(11)
C11 0.0331(15) 0.0269(15) 0.0460(17) 0.0022(13) 0.0239(14) 0.0065(12)
N3 0.0167(9) 0.0207(10) 0.0182(9) -0.0020(8) 0.0026(8) 0.0013(8)
N4 0.0152(9) 0.0216(10) 0.0197(10) -0.0015(8) 0.0027(8) 0.0014(8)
C12 0.0215(11) 0.0181(12) 0.0186(11) 0.0000(9) 0.0068(9) 0.0012(9)
C13 0.0231(12) 0.0176(12) 0.0183(11) -0.0028(9) 0.0051(9) -0.0016(9)
C14 0.0215(12) 0.0196(12) 0.0176(11) -0.0019(9) 0.0069(9) -0.0024(9)
C15 0.0245(12) 0.0192(12) 0.0205(11) -0.0028(9) 0.0045(10) 0.0037(10)
C16 0.0386(16) 0.0372(17) 0.0275(14) 0.0068(12) 0.0080(13) 0.0122(14)
C17 0.0290(14) 0.0309(15) 0.0319(15) -0.0044(12) 0.0072(12) 0.0097(12)
C18 0.0243(14) 0.0280(15) 0.0450(18) -0.0051(13) -0.0061(13) 0.0038(12)
C19 0.0167(11) 0.0236(12) 0.0140(10) -0.0016(9) 0.0010(9) -0.0033(9)
C20 0.0235(14) 0.0457(18) 0.0292(15) -0.0087(13) 0.0021(12) 0.0059(12)
C21 0.0290(15) 0.0275(15) 0.0364(16) 0.0023(12) -0.0023(13) -0.0087(12)
C22 0.0277(14) 0.0351(16) 0.0207(13) 0.0007(11) 0.0017(11) -0.0037(13)
Cr2 0.01176(17) 0.01380(18) 0.01636(17) -0.00294(14) 0.00298(13) -0.00029(14)
N5 0.0146(9) 0.0187(10) 0.0119(8) 0.0007(7) 0.0014(7) -0.0012(7)
N6 0.0158(9) 0.0165(9) 0.0128(8) -0.0012(7) 0.0023(7) -0.0007(7)
C23 0.0150(10) 0.0157(11) 0.0171(11) 0.0033(8) 0.0035(9) -0.0002(9)
C24 0.0188(12) 0.0193(12) 0.0227(12) -0.0026(9) 0.0082(10) -0.0081(10)
C25 0.0143(10) 0.0153(11) 0.0162(10) 0.0001(8) 0.0016(8) -0.0014(8)
C26 0.0170(11) 0.0237(12) 0.0163(11) 0.0015(9) 0.0038(9) -0.0012(9)
C27 0.0314(15) 0.0278(14) 0.0220(13) 0.0076(11) 0.0075(11) -0.0040(12)
C28 0.0222(13) 0.0306(15) 0.0164(12) -0.0007(10) 0.0047(10) -0.0049(11)
C29 0.0233(13) 0.0375(17) 0.0209(13) -0.0017(12) 0.0064(11) 0.0009(12)
C30 0.0196(11) 0.0190(12) 0.0174(11) -0.0039(9) 0.0049(9) -0.0044(9)
C31 0.0303(14) 0.0277(14) 0.0237(13) -0.0065(11) 0.0076(11) 0.0024(11)
C32 0.0280(14) 0.0239(13) 0.0199(12) -0.0017(10) 0.0042(11) -0.0010(12)
C33 0.0278(14) 0.0299(15) 0.0257(14) -0.0093(12) 0.0058(11) -0.0113(12)
N7 0.0107(9) 0.0189(10) 0.0236(10) -0.0037(8) 0.0041(7) 0.0007(7)
N8 0.0123(9) 0.0197(10) 0.0218(10) -0.0034(8) 0.0039(8) 0.0011(7)
C34 0.0172(11) 0.0169(11) 0.0206(11) -0.0041(9) 0.0048(9) -0.0045(9)
C35 0.0205(12) 0.0162(12) 0.0290(13) -0.0082(10) 0.0039(10) -0.0024(9)
C36 0.0201(12) 0.0189(12) 0.0199(11) -0.0039(9) 0.0050(9) 0.0015(9)
C37 0.0157(11) 0.0253(13) 0.0291(13) -0.0055(10) 0.0054(10) -0.0036(10)
C38 0.0180(13) 0.0282(15) 0.0305(14) 0.0002(11) 0.0083(11) -0.0019(11)
C39 0.0177(13) 0.055(2) 0.0265(14) -0.0063(13) 0.0028(11) -0.0011(13)
C40 0.0233(15) 0.0306(16) 0.073(2) -0.0138(16) 0.0134(16) -0.0106(12)
C41 0.0186(12) 0.0205(12) 0.0300(13) -0.0065(10) 0.0033(10) 0.0047(9)
C42 0.0363(18) 0.062(2) 0.0427(19) 0.0179(17) 0.0100(15) 0.0273(18)
C43 0.0256(14) 0.0298(15) 0.0439(17) -0.0111(13) 0.0098(13) 0.0061(12)
C44 0.0173(13) 0.0325(17) 0.065(2) -0.0180(16) 0.0073(14) 0.0033(12)

loop_
_atom_type_symbol
_atom_type_description
_atom_type_scat_dispersion_real
_atom_type_scat_dispersion_imag
_atom_type_scat_source
C C 0.0033 0.0016 'International Tables Vol C Tables 4.2.6.8 and 6.1.1.4'
H H 0.0000 0.0000 'International Tables Vol C Tables 4.2.6.8 and 6.1.1.4'
N N 0.0061 0.0033 'International Tables Vol C Tables 4.2.6.8 and 6.1.1.4'
Cr Cr 0.3209 0.6236 'International Tables Vol C Tables 4.2.6.8 and 6.1.1.4'

loop_
_geom_angle_atom_site_label_1
_geom_angle_atom_site_label_2
_geom_angle_atom_site_label_3
_geom_angle
_geom_angle_site_symmetry_1
_geom_angle_site_symmetry_3
N4 Cr1 N3 40.78(7) . .
N4 Cr1 N1 106.69(8) . .
N3 Cr1 N1 146.88(8) . .
N4 Cr1 N2 159.28(8) . 2_656
N3 Cr1 N2 118.63(7) . 2_656
N1 Cr1 N2 93.38(7) . 2_656
N4 Cr1 Cr1 110.46(6) . 2_656
N3 Cr1 Cr1 110.17(5) . 2_656
N1 Cr1 Cr1 70.43(5) . 2_656
N2 Cr1 Cr1 71.02(5) 2_656 2_656
C1 N1 N2 108.65(17) . .
C1 N1 Cr1 143.10(15) . .
N2 N1 Cr1 107.39(12) . .
C3 N2 N1 107.93(17) . .
C3 N2 Cr1 143.12(15) . 2_656
N1 N2 Cr1 106.32(12) . 2_656
N1 C1 C2 108.71(19) . .
N1 C1 C4 120.67(19) . .
C2 C1 C4 130.3(2) . .
C1 C2 C3 106.3(2) . .
N2 C3 C2 108.45(19) . .
N2 C3 C8 122.87(19) . .
C2 C3 C8 128.6(2) . .
C1 C4 C6 111.67(19) . .
C1 C4 C5 107.43(19) . .
C6 C4 C5 109.5(2) . .
C1 C4 C7 109.77(19) . .
C6 C4 C7 108.9(2) . .
C5 C4 C7 109.5(2) . .
C3 C8 C9 111.76(19) . .
C3 C8 C11 108.9(2) . .
C9 C8 C11 108.6(2) . .
C3 C8 C10 108.3(2) . .
C9 C8 C10 109.7(2) . .
C11 C8 C10 109.5(2) . .
C12 N3 N4 108.17(18) . .
C12 N3 Cr1 173.19(17) . .
N4 N3 Cr1 68.01(11) . .
C14 N4 N3 108.67(18) . .
C14 N4 Cr1 174.55(17) . .
N3 N4 Cr1 71.21(11) . .
N3 C12 C13 108.5(2) . .
N3 C12 C15 122.1(2) . .
C13 C12 C15 129.4(2) . .
C14 C13 C12 106.4(2) . .
N4 C14 C13 108.3(2) . .
N4 C14 C19 120.8(2) . .
C13 C14 C19 130.8(2) . .
C12 C15 C17 109.48(19) . .
C12 C15 C18 110.2(2) . .
C17 C15 C18 109.3(2) . .
C12 C15 C16 107.6(2) . .
C17 C15 C16 109.7(2) . .
C18 C15 C16 110.6(2) . .
C14 C19 C20 110.26(19) . .
C14 C19 C21 109.6(2) . .
C20 C19 C21 110.3(2) . .
C14 C19 C22 108.03(19) . .
C20 C19 C22 109.8(2) . .
C21 C19 C22 108.8(2) . .
N8 Cr2 N7 40.26(7) . .
N8 Cr2 N5 114.10(7) . .
N7 Cr2 N5 153.87(7) . .
N8 Cr2 N6 150.10(8) . 2_556
N7 Cr2 N6 112.26(7) . 2_556
N5 Cr2 N6 93.86(7) . 2_556
N8 Cr2 Cr2 108.32(5) . 2_556
N7 Cr2 Cr2 118.10(6) . 2_556
N5 Cr2 Cr2 68.75(5) . 2_556
N6 Cr2 Cr2 70.93(5) 2_556 2_556
C23 N5 N6 108.43(17) . .
C23 N5 Cr2 139.29(14) . .
N6 N5 Cr2 111.04(13) . .
C25 N6 N5 107.57(17) . .
C25 N6 Cr2 145.43(15) . 2_556
N5 N6 Cr2 106.23(12) . 2_556
N5 C23 C24 108.30(19) . .
N5 C23 C26 123.72(19) . .
C24 C23 C26 128.0(2) . .
C25 C24 C23 106.6(2) . .
N6 C25 C24 109.05(19) . .
N6 C25 C30 121.56(19) . .
C24 C25 C30 129.1(2) . .
C23 C26 C28 112.04(19) . .
C23 C26 C29 109.31(19) . .
C28 C26 C29 109.2(2) . .
C23 C26 C27 108.1(2) . .
C28 C26 C27 108.8(2) . .
C29 C26 C27 109.3(2) . .
C25 C30 C33 109.97(19) . .
C25 C30 C32 111.31(19) . .
C33 C30 C32 108.4(2) . .
C25 C30 C31 108.21(19) . .
C33 C30 C31 108.9(2) . .
C32 C30 C31 110.0(2) . .
C34 N7 N8 108.54(18) . .
C34 N7 Cr2 176.48(17) . .
N8 N7 Cr2 69.36(11) . .
C36 N8 N7 108.50(18) . .
C36 N8 Cr2 176.75(17) . .
N7 N8 Cr2 70.37(11) . .
N7 C34 C35 108.22(19) . .
N7 C34 C37 121.0(2) . .
C35 C34 C37 130.7(2) . .
C34 C35 C36 106.6(2) . .
N8 C36 C35 108.2(2) . .
N8 C36 C41 121.6(2) . .
C35 C36 C41 130.1(2) . .
C34 C37 C38 109.95(19) . .
C34 C37 C40 109.6(2) . .
C38 C37 C40 109.2(2) . .
C34 C37 C39 108.7(2) . .
C38 C37 C39 109.2(2) . .
C40 C37 C39 110.1(2) . .
C36 C41 C42 108.1(2) . .
C36 C41 C44 110.7(2) . .
C42 C41 C44 109.9(3) . .
C36 C41 C43 109.7(2) . .
C42 C41 C43 110.2(3) . .
C44 C41 C43 108.3(2) . .

loop_
_geom_bond_atom_site_label_1
_geom_bond_atom_site_label_2
_geom_bond_distance
_geom_bond_site_symmetry_2
Cr1 N4 1.9812(19) .
Cr1 N3 2.0228(19) .
Cr1 N1 2.0425(18) .
Cr1 N2 2.0416(18) 2_656
Cr1 Cr1 2.6722(7) 2_656
N1 C1 1.345(3) .
N1 N2 1.380(2) .
N2 C3 1.358(3) .
N2 Cr1 2.0416(18) 2_656
C1 C2 1.391(3) .
C1 C4 1.514(3) .
C2 C3 1.394(3) .
C3 C8 1.514(3) .
C4 C6 1.523(3) .
C4 C5 1.534(3) .
C4 C7 1.536(3) .
C8 C9 1.530(3) .
C8 C11 1.533(4) .
C8 C10 1.534(4) .
N3 C12 1.342(3) .
N3 N4 1.395(3) .
N4 C14 1.344(3) .
C12 C13 1.404(3) .
C12 C15 1.523(3) .
C13 C14 1.398(3) .
C14 C19 1.520(3) .
C15 C17 1.527(3) .
C15 C18 1.525(4) .
C15 C16 1.537(4) .
C19 C20 1.527(4) .
C19 C21 1.532(4) .
C19 C22 1.534(3) .
Cr2 N8 2.0089(19) .
Cr2 N7 2.0219(19) .
Cr2 N5 2.0380(18) .
Cr2 N6 2.0444(18) 2_556
Cr2 Cr2 2.7591(7) 2_556
N5 C23 1.350(3) .
N5 N6 1.387(2) .
N6 C25 1.348(3) .
N6 Cr2 2.0444(18) 2_556
C23 C24 1.387(3) .
C23 C26 1.519(3) .
C24 C25 1.383(3) .
C25 C30 1.515(3) .
C26 C28 1.527(3) .
C26 C29 1.530(3) .
C26 C27 1.540(3) .
C30 C33 1.530(3) .
C30 C32 1.532(3) .
C30 C31 1.533(3) .
N7 C34 1.338(3) .
N7 N8 1.387(2) .
N8 C36 1.337(3) .
C34 C35 1.394(3) .
C34 C37 1.512(3) .
C35 C36 1.397(3) .
C36 C41 1.515(3) .
C37 C38 1.527(3) .
C37 C40 1.530(4) .
C37 C39 1.537(4) .
C41 C42 1.528(4) .
C41 C44 1.528(4) .
C41 C43 1.529(4) .
